data_7043622
loop_
_publ_author_name
'Wang, Jian'
'Miao, Hao'
'Xiao, Zhao-Xin'
'Zhou, Yan'
'Deng, Lin-Dan'
'Zhang, Yiquan'
'Wang, Xin-Yi'

_publ_section_title
;
 Syntheses, Structures and Magnetic Properties of Lanthanide Complexes of
 the Pyrimidyl-Substituted Nitronyl Nitroxide Radical
;
_journal_name_full 'Dalton Trans.'
_journal_paper_doi 10.1039/C7DT01037K
_journal_year 2017
_chemical_formula_sum 'C29.5 H26 Dy F18 N4 O8'
_chemical_formula_weight 1069.04
_chemical_name_common '[(NIT-2-Pm)Dy(hfac)3]0.5(C7H16)'
_space_group_crystal_system monoclinic
_space_group_IT_number 14
_space_group_name_Hall '-P 2yn'
_space_group_name_H-M_alt 'P 1 21/n 1'
_symmetry_space_group_name_Hall '-P 2yn'
_symmetry_space_group_name_H-M 'P 1 21/n 1'
_atom_sites_solution_hydrogens geom
_audit_creation_method SHELXL-2014/7
_audit_update_record
;
2017-06-28 deposited with the CCDC.
2017-07-14 downloaded from the CCDC.
;
_cell_angle_alpha 90
_cell_angle_beta 109.77
_cell_angle_gamma 90
_cell_formula_units_Z 4
_cell_length_a 16.4805(5)
_cell_length_b 12.7254(4)
_cell_length_c 20.9746(6)
_cell_measurement_reflns_used 9843
_cell_measurement_temperature 296(2)
_cell_measurement_theta_max 25.89
_cell_measurement_theta_min 2.50
_cell_volume 4139.5(2)
_computing_cell_refinement 'Bruker SMART'
_computing_data_collection 'Bruker SMART'
_computing_data_reduction 'Bruker SAINT'
_computing_molecular_graphics 'Bruker SHELXTL'
_computing_publication_material 'Bruker SHELXTL'
_computing_structure_refinement 'SHELXL-2014/7 (Sheldrick, 2014)'
_computing_structure_solution 'Bruker SHELXTL'
_diffrn_ambient_temperature 296(2)
_diffrn_measured_fraction_theta_full 1.000
_diffrn_measured_fraction_theta_max 0.991
_diffrn_measurement_device_type 'CCD area detector'
_diffrn_measurement_method 'phi and omega scans'
_diffrn_radiation_type MoK\a
_diffrn_radiation_wavelength 0.71073
_diffrn_reflns_av_R_equivalents 0.0237
_diffrn_reflns_av_unetI/netI 0.0294
_diffrn_reflns_Laue_measured_fraction_full 1.000
_diffrn_reflns_Laue_measured_fraction_max 0.991
_diffrn_reflns_limit_h_max 22
_diffrn_reflns_limit_h_min -23
_diffrn_reflns_limit_k_max 14
_diffrn_reflns_limit_k_min -18
_diffrn_reflns_limit_l_max 29
_diffrn_reflns_limit_l_min -26
_diffrn_reflns_number 32855
_diffrn_reflns_point_group_measured_fraction_full 1.000
_diffrn_reflns_point_group_measured_fraction_max 0.991
_diffrn_reflns_theta_full 25.242
_diffrn_reflns_theta_max 30.176
_diffrn_reflns_theta_min 1.904
_exptl_absorpt_coefficient_mu 1.935
_exptl_absorpt_correction_T_max 0.81
_exptl_absorpt_correction_T_min 0.61
_exptl_absorpt_correction_type multi-scan
_exptl_absorpt_process_details sadabs
_exptl_crystal_colour PURPLE
_exptl_crystal_density_diffrn 1.715
_exptl_crystal_description BLOCK
_exptl_crystal_F_000 2092
_exptl_crystal_size_max 0.210
_exptl_crystal_size_mid 0.190
_exptl_crystal_size_min 0.110
_refine_diff_density_max 0.491
_refine_diff_density_min -0.369
_refine_diff_density_rms 0.056
_refine_ls_extinction_method none
_refine_ls_goodness_of_fit_ref 1.021
_refine_ls_hydrogen_treatment constr
_refine_ls_matrix_type full
_refine_ls_number_parameters 653
_refine_ls_number_reflns 12151
_refine_ls_number_restraints 516
_refine_ls_restrained_S_all 1.133
_refine_ls_R_factor_all 0.0473
_refine_ls_R_factor_gt 0.0293
_refine_ls_shift/su_max 0.002
_refine_ls_shift/su_mean 0.000
_refine_ls_structure_factor_coef Fsqd
_refine_ls_weighting_details 'w=1/[\s^2^(Fo^2^)+(0.0376P)^2^+0.1133P] where P=(Fo^2^+2Fc^2^)/3'
_refine_ls_weighting_scheme calc
_refine_ls_wR_factor_gt 0.0702
_refine_ls_wR_factor_ref 0.0771
_reflns_Friedel_coverage 0.000
_reflns_number_gt 8795
_reflns_number_total 12151
_reflns_threshold_expression 'I > 2\s(I)'
_cod_data_source_file c7dt01037k4.cif
_cod_data_source_block 1538976
_cod_original_cell_volume 4139.4(2)
_cod_original_formula_sum 'C29.50 H26 Dy F18 N4 O8'
_cod_database_code 7043622
_shelx_shelxl_version_number 2014/7
_shelx_space_group_comment
;
The symmetry employed for this shelxl refinement is uniquely defined
by the following loop, which should always be used as a source of
symmetry information in preference to the above space-group names.
They are only intended as comments.
;
_shelx_estimated_absorpt_t_min 0.687
_shelx_estimated_absorpt_t_max 0.815

loop_
_space_group_symop_operation_xyz
'x, y, z'
'-x+1/2, y+1/2, -z+1/2'
'-x, -y, -z'
'x-1/2, -y-1/2, z-1/2'

loop_
_atom_site_label
_atom_site_type_symbol
_atom_site_fract_x
_atom_site_fract_y
_atom_site_fract_z
_atom_site_U_iso_or_equiv
_atom_site_adp_type
_atom_site_occupancy
_atom_site_site_symmetry_order
_atom_site_calc_flag
_atom_site_refinement_flags_posn
_atom_site_refinement_flags_adp
_atom_site_refinement_flags_occupancy
_atom_site_disorder_assembly
_atom_site_disorder_group
Dy1 Dy 0.56816(2) 0.05844(2) 0.80109(2) 0.04768(5) Uani 1 1 d . . . . .
F1 F 0.5789(5) 0.3860(6) 0.6252(5) 0.141(3) Uani 0.5 1 d D U P A 1
F2 F 0.5885(6) 0.2391(7) 0.5830(4) 0.143(3) Uani 0.5 1 d D U P A 1
F3 F 0.6854(3) 0.2880(5) 0.6706(2) 0.0827(13) Uani 0.5 1 d D U P A 1
F4 F 0.2826(4) 0.2679(8) 0.6164(4) 0.160(3) Uani 0.5 1 d D U P B 1
F5 F 0.3149(9) 0.3355(9) 0.7177(6) 0.168(4) Uani 0.5 1 d D U P B 1
F6 F 0.2765(5) 0.1934(8) 0.7035(5) 0.142(3) Uani 0.5 1 d D U P B 1
F7 F 0.5996(7) 0.4065(8) 0.9072(6) 0.149(3) Uani 0.5 1 d D U P C 1
F8 F 0.5472(9) 0.3721(7) 0.9815(5) 0.170(3) Uani 0.5 1 d D U P C 1
F9 F 0.4623(6) 0.4168(6) 0.8815(7) 0.195(3) Uani 0.5 1 d D U P C 1
F10 F 0.3025(5) 0.0745(9) 0.8984(6) 0.166(3) Uani 0.5 1 d D U P D 1
F11 F 0.3992(4) 0.0297(7) 0.9850(3) 0.1394(19) Uani 0.5 1 d D U P D 1
F12 F 0.3617(6) -0.0653(7) 0.9005(6) 0.145(3) Uani 0.5 1 d D U P D 1
F13 F 0.8233(9) 0.1796(10) 0.9823(7) 0.184(6) Uani 0.5 1 d . U P E 1
F14 F 0.8878(6) 0.1175(9) 0.9226(5) 0.135(5) Uani 0.5 1 d . U P E 1
F15 F 0.8965(6) 0.0397(9) 1.0076(5) 0.131(4) Uani 0.5 1 d . U P E 1
F16 F 0.74658(16) -0.26999(17) 0.97962(12) 0.1320(9) Uani 1 1 d . U . F 1
F17 F 0.66752(15) -0.30823(14) 0.87986(11) 0.1039(6) Uani 1 1 d . U . G 1
F18 F 0.61076(16) -0.25674(17) 0.95044(12) 0.1146(7) Uani 1 1 d . U . H 1
F1' F 0.5552(4) 0.2955(6) 0.5744(3) 0.106(2) Uani 0.5 1 d D U P A 2
F2' F 0.6642(5) 0.2276(7) 0.6360(5) 0.161(3) Uani 0.5 1 d D U P A 2
F3' F 0.6216(6) 0.3816(7) 0.6587(4) 0.144(3) Uani 0.5 1 d D U P A 2
F4' F 0.2702(6) 0.1751(9) 0.6641(5) 0.170(4) Uani 0.5 1 d D U P B 2
F5' F 0.3069(4) 0.3351(6) 0.6381(4) 0.141(2) Uani 0.5 1 d D U P B 2
F6' F 0.3269(9) 0.3067(10) 0.7416(5) 0.171(4) Uani 0.5 1 d D U P B 2
F7' F 0.6236(7) 0.3545(7) 0.9740(6) 0.217(4) Uani 0.5 1 d D U P C 2
F8' F 0.5531(8) 0.4185(7) 0.8721(5) 0.159(3) Uani 0.5 1 d D U P C 2
F9' F 0.4891(7) 0.3973(7) 0.9436(6) 0.157(3) Uani 0.5 1 d D U P C 2
F10' F 0.3259(5) 0.1003(7) 0.9348(4) 0.126(2) Uani 0.5 1 d D U P D 2
F11' F 0.3963(5) -0.0509(8) 0.9449(5) 0.149(3) Uani 0.5 1 d D U P D 2
F12' F 0.3076(4) 0.0043(6) 0.8498(3) 0.1293(18) Uani 0.5 1 d D U P D 2
F13' F 0.8677(8) 0.0691(10) 1.0246(4) 0.142(5) Uani 0.5 1 d . U P E 2
F14' F 0.8326(7) 0.1938(7) 0.9610(5) 0.101(3) Uani 0.5 1 d . U P E 2
F15' F 0.9048(6) 0.0792(9) 0.9355(6) 0.155(5) Uani 0.5 1 d . U P E 2
O1 O 0.47710(11) -0.05429(13) 0.72389(10) 0.0594(4) Uani 1 1 d . . . . .
O2 O 0.60642(13) -0.37484(16) 0.72349(12) 0.0825(6) Uani 1 1 d . . . . .
O3 O 0.59560(10) 0.17213(14) 0.72493(9) 0.0573(4) Uani 1 1 d . . . . .
O4 O 0.43827(11) 0.14895(15) 0.74388(10) 0.0677(5) Uani 1 1 d . . . . .
O5 O 0.57091(13) 0.21231(16) 0.86406(11) 0.0767(6) Uani 1 1 d . . . . .
O6 O 0.48015(12) 0.02777(15) 0.86458(10) 0.0661(5) Uani 1 1 d . . . . .
O7 O 0.71004(11) 0.08390(14) 0.87203(9) 0.0597(4) Uani 1 1 d . . . . .
O8 O 0.61453(11) -0.10129(14) 0.85918(9) 0.0574(4) Uani 1 1 d . . . . .
N1 N 0.48986(12) -0.15462(16) 0.71997(10) 0.0539(5) Uani 1 1 d . . . . .
N2 N 0.54976(13) -0.30592(17) 0.71641(12) 0.0621(5) Uani 1 1 d . . . . .
N3 N 0.65492(12) -0.04799(15) 0.73869(10) 0.0497(5) Uani 1 1 d . . . . .
N4 N 0.67950(14) -0.19910(18) 0.68046(12) 0.0658(6) Uani 1 1 d . . . . .
C1 C 0.56127(14) -0.19959(19) 0.71855(12) 0.0511(5) Uani 1 1 d . . . . .
C2 C 0.63748(14) -0.14518(19) 0.71323(12) 0.0489(5) Uani 1 1 d . . . . .
C3 C 0.72356(15) -0.0018(2) 0.72971(13) 0.0559(6) Uani 1 1 d . . . . .
H2 H 0.7392 0.0655 0.7467 0.067 Uiso 1 1 calc R U . . .
C4 C 0.77129(19) -0.0513(2) 0.69618(16) 0.0664(7) Uani 1 1 d . . . . .
H3 H 0.8184 -0.0183 0.6899 0.080 Uiso 1 1 calc R U . . .
C5 C 0.74749(19) -0.1508(2) 0.67228(15) 0.0727(8) Uani 1 1 d . . . . .
H4 H 0.7794 -0.1857 0.6498 0.087 Uiso 1 1 calc R U . . .
C6 C 0.42242(16) -0.2322(2) 0.72338(16) 0.0683(7) Uani 1 1 d . . . . .
C7 C 0.4265(2) -0.2336(3) 0.79732(18) 0.0975(11) Uani 1 1 d . . . . .
H11A H 0.4825 -0.2570 0.8256 0.146 Uiso 1 1 calc R U . . .
H11B H 0.3834 -0.2807 0.8021 0.146 Uiso 1 1 calc R U . . .
H11C H 0.4162 -0.1641 0.8107 0.146 Uiso 1 1 calc R U . . .
C8 C 0.33435(18) -0.1950(3) 0.6791(2) 0.1064(13) Uani 1 1 d . . . . .
H10A H 0.3215 -0.1292 0.6958 0.160 Uiso 1 1 calc R U . . .
H10B H 0.2918 -0.2462 0.6797 0.160 Uiso 1 1 calc R U . . .
H10C H 0.3338 -0.1861 0.6335 0.160 Uiso 1 1 calc R U . . .
C9 C 0.45615(18) -0.3332(3) 0.70064(17) 0.0765(9) Uani 1 1 d . . . . .
C10 C 0.4483(3) -0.4322(3) 0.7379(3) 0.1292(18) Uani 1 1 d . . . . .
H9A H 0.4811 -0.4246 0.7851 0.194 Uiso 1 1 calc R U . . .
H9B H 0.4699 -0.4908 0.7196 0.194 Uiso 1 1 calc R U . . .
H9C H 0.3888 -0.4440 0.7325 0.194 Uiso 1 1 calc R U . . .
C11 C 0.4211(2) -0.3493(4) 0.6230(2) 0.1214(16) Uani 1 1 d . . . . .
H8A H 0.4535 -0.4036 0.6108 0.182 Uiso 1 1 calc R U . . .
H8B H 0.4265 -0.2849 0.6009 0.182 Uiso 1 1 calc R U . . .
H8C H 0.3615 -0.3693 0.6092 0.182 Uiso 1 1 calc R U . . .
C12 C 0.6019(2) 0.2860(3) 0.63905(18) 0.0826(9) Uani 1 1 d D U . . .
C13 C 0.55191(18) 0.2342(2) 0.68036(14) 0.0604(6) Uani 1 1 d . . . . .
C14 C 0.4679(2) 0.2613(3) 0.66547(17) 0.0828(9) Uani 1 1 d . . . . .
H14 H 0.4437 0.3106 0.6316 0.099 Uiso 1 1 calc R U . . .
C15 C 0.41714(17) 0.2172(3) 0.69946(16) 0.0722(8) Uani 1 1 d . . . . .
C16 C 0.3245(3) 0.2565(4) 0.6825(3) 0.1234(15) Uani 1 1 d D U . . .
C17 C 0.5404(4) 0.3591(4) 0.9188(4) 0.1393(18) Uani 1 1 d D U . . .
C18 C 0.5233(2) 0.2449(3) 0.89496(17) 0.0818(9) Uani 1 1 d . . . . .
C19 C 0.4592(2) 0.1907(3) 0.90986(18) 0.0896(10) Uani 1 1 d . . . . .
H19 H 0.4262 0.2257 0.9314 0.108 Uiso 1 1 calc R U . . .
C20 C 0.4431(2) 0.0863(3) 0.89354(15) 0.0706(8) Uani 1 1 d . . . . .
C21 C 0.3709(3) 0.0319(4) 0.9115(3) 0.1061(13) Uani 1 1 d D U . . .
C22 C 0.8440(2) 0.0940(3) 0.95983(17) 0.0777(9) Uani 1 1 d . . . . .
C23 C 0.76108(16) 0.0330(2) 0.91949(12) 0.0528(6) Uani 1 1 d . . . . .
C24 C 0.75240(18) -0.0684(2) 0.93912(13) 0.0591(6) Uani 1 1 d . . . . .
H24 H 0.7963 -0.0974 0.9754 0.071 Uiso 1 1 calc R U . . .
C25 C 0.68009(17) -0.12837(19) 0.90635(12) 0.0516(5) Uani 1 1 d . . . . .
C26 C 0.6769(2) -0.2413(2) 0.92929(16) 0.0732(8) Uani 1 1 d . . . . .

loop_
_atom_site_aniso_label
_atom_site_aniso_U_11
_atom_site_aniso_U_22
_atom_site_aniso_U_33
_atom_site_aniso_U_23
_atom_site_aniso_U_13
_atom_site_aniso_U_12
Dy1 0.04322(7) 0.04562(7) 0.05773(8) 0.00215(5) 0.02169(5) 0.00241(5)
F1 0.136(5) 0.112(5) 0.193(7) 0.080(5) 0.077(5) 0.027(4)
F2 0.154(6) 0.202(7) 0.092(4) -0.041(5) 0.066(4) -0.063(5)
F3 0.062(2) 0.121(4) 0.072(2) 0.011(2) 0.0307(18) -0.024(2)
F4 0.074(3) 0.215(7) 0.159(5) 0.045(6) -0.003(3) 0.045(5)
F5 0.126(5) 0.155(6) 0.230(8) 0.014(6) 0.067(5) 0.095(4)
F6 0.062(3) 0.171(6) 0.205(7) 0.029(5) 0.060(5) 0.038(3)
F7 0.171(7) 0.097(5) 0.216(8) -0.072(5) 0.115(6) -0.054(5)
F8 0.225(8) 0.128(5) 0.178(6) -0.083(5) 0.097(6) -0.038(6)
F9 0.211(7) 0.096(4) 0.281(8) -0.007(5) 0.084(7) 0.023(4)
F10 0.074(4) 0.210(8) 0.220(8) 0.047(6) 0.058(5) 0.007(5)
F11 0.150(5) 0.183(5) 0.115(4) 0.019(4) 0.085(4) -0.029(4)
F12 0.135(6) 0.145(5) 0.198(7) -0.045(5) 0.113(5) -0.068(4)
F13 0.162(8) 0.164(11) 0.198(11) -0.118(8) 0.024(7) -0.029(7)
F14 0.092(6) 0.185(8) 0.104(4) 0.061(6) 0.001(4) -0.072(6)
F15 0.086(4) 0.132(7) 0.116(7) 0.067(6) -0.046(4) -0.040(4)
F16 0.1357(19) 0.0802(14) 0.1276(18) 0.0435(13) -0.0240(15) -0.0069(13)
F17 0.1474(19) 0.0569(11) 0.1095(14) -0.0082(10) 0.0461(14) 0.0019(11)
F18 0.148(2) 0.0897(15) 0.1347(18) 0.0269(13) 0.0859(16) -0.0137(13)
F1' 0.113(4) 0.145(5) 0.064(3) 0.033(3) 0.036(3) 0.002(3)
F2' 0.140(5) 0.217(6) 0.170(6) 0.107(5) 0.113(5) 0.072(5)
F3' 0.188(7) 0.132(5) 0.118(5) -0.015(4) 0.059(4) -0.087(5)
F4' 0.054(3) 0.209(7) 0.225(8) 0.026(7) 0.019(5) 0.010(4)
F5' 0.087(4) 0.163(5) 0.179(6) 0.078(5) 0.053(4) 0.075(4)
F6' 0.147(6) 0.196(7) 0.204(7) 0.040(6) 0.103(5) 0.114(5)
F7' 0.223(7) 0.148(6) 0.235(7) -0.091(6) 0.017(7) -0.043(6)
F8' 0.207(8) 0.069(3) 0.221(8) -0.004(5) 0.100(6) -0.008(5)
F9' 0.186(7) 0.102(4) 0.221(8) -0.072(6) 0.116(6) 0.005(5)
F10' 0.103(5) 0.162(5) 0.154(5) -0.053(4) 0.098(4) -0.030(4)
F11' 0.147(6) 0.156(6) 0.161(6) 0.055(5) 0.072(5) -0.036(5)
F12' 0.096(3) 0.158(5) 0.153(5) -0.040(4) 0.067(3) -0.052(3)
F13' 0.197(11) 0.137(7) 0.045(2) 0.000(3) -0.021(4) -0.081(7)
F14' 0.107(5) 0.064(4) 0.099(4) 0.008(4) -0.010(4) -0.022(3)
F15' 0.065(4) 0.201(9) 0.205(11) -0.091(8) 0.055(6) -0.025(5)
O1 0.0422(9) 0.0583(11) 0.0741(11) -0.0077(8) 0.0150(8) 0.0051(8)
O2 0.0676(12) 0.0562(12) 0.1243(18) -0.0043(12) 0.0334(12) 0.0063(10)
O3 0.0501(9) 0.0577(10) 0.0689(11) 0.0132(9) 0.0266(8) 0.0079(8)
O4 0.0528(10) 0.0703(13) 0.0868(13) 0.0111(11) 0.0323(10) 0.0153(9)
O5 0.0825(13) 0.0654(12) 0.0979(14) -0.0190(11) 0.0511(12) -0.0104(10)
O6 0.0699(12) 0.0638(11) 0.0787(12) 0.0022(9) 0.0437(10) -0.0007(9)
O7 0.0529(10) 0.0585(10) 0.0618(11) 0.0063(8) 0.0117(8) -0.0046(8)
O8 0.0537(10) 0.0519(10) 0.0654(11) 0.0076(8) 0.0185(9) -0.0022(8)
N1 0.0394(10) 0.0557(13) 0.0646(12) -0.0062(10) 0.0151(9) -0.0042(9)
N2 0.0509(12) 0.0540(13) 0.0792(15) -0.0080(11) 0.0192(11) -0.0020(10)
N3 0.0399(10) 0.0522(12) 0.0581(11) -0.0025(9) 0.0180(9) -0.0010(8)
N4 0.0593(13) 0.0674(14) 0.0798(15) -0.0190(12) 0.0354(12) -0.0055(11)
C1 0.0435(12) 0.0504(14) 0.0567(13) -0.0042(11) 0.0133(10) -0.0022(10)
C2 0.0393(11) 0.0544(14) 0.0519(12) -0.0041(10) 0.0138(10) 0.0008(10)
C3 0.0465(13) 0.0533(15) 0.0726(16) -0.0027(12) 0.0263(12) -0.0036(11)
C4 0.0552(15) 0.073(2) 0.0820(19) -0.0015(14) 0.0379(15) -0.0033(13)
C5 0.0674(17) 0.080(2) 0.085(2) -0.0149(16) 0.0449(16) -0.0006(15)
C6 0.0459(13) 0.0679(18) 0.091(2) -0.0151(15) 0.0235(14) -0.0150(13)
C7 0.083(2) 0.110(3) 0.117(3) -0.012(2) 0.057(2) -0.032(2)
C8 0.0395(14) 0.102(3) 0.165(4) -0.015(3) 0.0183(19) -0.0097(17)
C9 0.0516(14) 0.0655(19) 0.111(3) -0.0211(17) 0.0260(16) -0.0141(14)
C10 0.104(3) 0.074(3) 0.233(6) 0.007(3) 0.087(4) -0.017(2)
C11 0.070(2) 0.155(4) 0.129(3) -0.077(3) 0.020(2) -0.026(2)
C12 0.089(2) 0.085(2) 0.082(2) 0.0266(19) 0.0400(19) 0.010(2)
C13 0.0632(16) 0.0557(16) 0.0659(16) 0.0077(13) 0.0265(13) 0.0064(13)
C14 0.0703(19) 0.088(2) 0.093(2) 0.0375(18) 0.0318(17) 0.0277(17)
C15 0.0552(16) 0.0687(19) 0.093(2) 0.0055(16) 0.0259(16) 0.0200(14)
C16 0.082(3) 0.137(4) 0.163(4) 0.046(3) 0.057(3) 0.052(3)
C17 0.173(5) 0.096(3) 0.194(5) -0.054(4) 0.122(4) -0.019(3)
C18 0.096(2) 0.0677(19) 0.097(2) -0.0216(17) 0.052(2) -0.0048(17)
C19 0.104(3) 0.085(2) 0.107(3) -0.0207(19) 0.072(2) -0.0030(19)
C20 0.0708(18) 0.081(2) 0.0746(18) -0.0017(15) 0.0442(16) -0.0018(15)
C21 0.107(3) 0.102(3) 0.147(4) -0.012(3) 0.093(3) -0.011(3)
C22 0.078(2) 0.074(2) 0.067(2) -0.0029(17) 0.0060(17) -0.0115(18)
C23 0.0505(13) 0.0610(15) 0.0466(13) -0.0041(11) 0.0162(11) -0.0021(11)
C24 0.0630(16) 0.0619(16) 0.0477(13) 0.0063(11) 0.0127(12) 0.0021(13)
C25 0.0624(15) 0.0492(13) 0.0499(13) 0.0029(10) 0.0277(12) 0.0043(11)
C26 0.087(2) 0.0626(19) 0.0681(18) 0.0108(15) 0.0236(17) 0.0009(16)

loop_
_atom_type_symbol
_atom_type_description
_atom_type_scat_dispersion_real
_atom_type_scat_dispersion_imag
_atom_type_scat_source
C C 0.0033 0.0016 'International Tables Vol C Tables 4.2.6.8 and 6.1.1.4'
H H 0.0000 0.0000 'International Tables Vol C Tables 4.2.6.8 and 6.1.1.4'
N N 0.0061 0.0033 'International Tables Vol C Tables 4.2.6.8 and 6.1.1.4'
O O 0.0106 0.0060 'International Tables Vol C Tables 4.2.6.8 and 6.1.1.4'
F F 0.0171 0.0103 'International Tables Vol C Tables 4.2.6.8 and 6.1.1.4'
Dy Dy -0.1892 4.4098 'International Tables Vol C Tables 4.2.6.8 and 6.1.1.4'

loop_
_geom_angle_atom_site_label_1
_geom_angle_atom_site_label_2
_geom_angle_atom_site_label_3
_geom_angle
O1 Dy1 O6 85.01(7)
O1 Dy1 O3 97.91(7)
O6 Dy1 O3 144.32(6)
O1 Dy1 O7 144.20(6)
O6 Dy1 O7 110.21(7)
O3 Dy1 O7 88.03(6)
O1 Dy1 O5 142.96(7)
O6 Dy1 O5 73.37(7)
O3 Dy1 O5 84.03(7)
O7 Dy1 O5 72.63(7)
O1 Dy1 O8 81.17(6)
O6 Dy1 O8 73.36(6)
O3 Dy1 O8 142.31(6)
O7 Dy1 O8 73.17(6)
O5 Dy1 O8 119.04(7)
O1 Dy1 O4 71.58(6)
O6 Dy1 O4 74.82(7)
O3 Dy1 O4 72.54(6)
O7 Dy1 O4 142.69(6)
O5 Dy1 O4 73.88(7)
O8 Dy1 O4 139.43(6)
O1 Dy1 N3 70.25(6)
O6 Dy1 N3 139.13(6)
O3 Dy1 N3 73.18(6)
O7 Dy1 N3 77.97(6)
O5 Dy1 N3 143.18(6)
O8 Dy1 N3 71.12(6)
O4 Dy1 N3 123.43(6)
N1 O1 Dy1 125.16(14)
C13 O3 Dy1 135.67(16)
C15 O4 Dy1 134.45(18)
C18 O5 Dy1 132.3(2)
C20 O6 Dy1 133.4(2)
C23 O7 Dy1 134.31(16)
C25 O8 Dy1 133.86(16)
O1 N1 C1 126.3(2)
O1 N1 C6 120.18(19)
C1 N1 C6 113.3(2)
O2 N2 C1 126.9(2)
O2 N2 C9 122.1(2)
C1 N2 C9 110.9(2)
C2 N3 C3 115.2(2)
C2 N3 Dy1 126.66(15)
C3 N3 Dy1 118.16(16)
C2 N4 C5 115.9(2)
N1 C1 N2 108.4(2)
N1 C1 C2 126.1(2)
N2 C1 C2 125.2(2)
N4 C2 N3 127.4(2)
N4 C2 C1 114.0(2)
N3 C2 C1 118.6(2)
N3 C3 C4 121.8(2)
N3 C3 H2 119.1
C4 C3 H2 119.1
C5 C4 C3 118.0(3)
C5 C4 H3 121.0
C3 C4 H3 121.0
N4 C5 C4 121.7(3)
N4 C5 H4 119.1
C4 C5 H4 119.1
N1 C6 C8 109.6(3)
N1 C6 C7 106.0(2)
C8 C6 C7 109.3(3)
N1 C6 C9 100.5(2)
C8 C6 C9 116.3(3)
C7 C6 C9 114.1(3)
C6 C7 H11A 109.5
C6 C7 H11B 109.5
H11A C7 H11B 109.5
C6 C7 H11C 109.5
H11A C7 H11C 109.5
H11B C7 H11C 109.5
C6 C8 H10A 109.5
C6 C8 H10B 109.5
H10A C8 H10B 109.5
C6 C8 H10C 109.5
H10A C8 H10C 109.5
H10B C8 H10C 109.5
N2 C9 C10 109.9(3)
N2 C9 C6 101.0(2)
C10 C9 C6 115.7(3)
N2 C9 C11 104.6(3)
C10 C9 C11 111.5(3)
C6 C9 C11 113.0(3)
C9 C10 H9A 109.5
C9 C10 H9B 109.5
H9A C10 H9B 109.5
C9 C10 H9C 109.5
H9A C10 H9C 109.5
H9B C10 H9C 109.5
C9 C11 H8A 109.5
C9 C11 H8B 109.5
H8A C11 H8B 109.5
C9 C11 H8C 109.5
H8A C11 H8C 109.5
H8B C11 H8C 109.5
F2' C12 F3' 116.3(7)
F2 C12 F3 107.5(5)
F2' C12 F1' 101.6(6)
F3' C12 F1' 103.8(5)
F2 C12 F1 107.5(6)
F3 C12 F1 105.3(5)
F2 C12 C13 111.3(5)
F2' C12 C13 111.8(4)
F3' C12 C13 110.4(5)
F3 C12 C13 113.4(3)
F1' C12 C13 112.5(4)
F1 C12 C13 111.4(4)
O3 C13 C14 128.1(3)
O3 C13 C12 114.3(2)
C14 C13 C12 117.6(3)
C13 C14 C15 121.7(3)
C13 C14 H14 119.2
C15 C14 H14 119.2
O4 C15 C14 127.4(3)
O4 C15 C16 114.2(3)
C14 C15 C16 118.4(3)
F5 C16 F6 94.6(9)
F5 C16 F4 113.0(7)
F6 C16 F4 105.0(7)
F5' C16 F4' 114.4(7)
F5' C16 F6' 102.4(7)
F4' C16 F6' 115.4(9)
F5 C16 C15 115.4(7)
F6 C16 C15 113.0(5)
F5' C16 C15 111.9(5)
F4 C16 C15 113.8(5)
F4' C16 C15 109.3(6)
F6' C16 C15 102.7(6)
F7 C17 F8 109.6(9)
F9' C17 F8' 113.2(9)
F7 C17 F9 105.1(9)
F8 C17 F9 103.8(7)
F9' C17 F7' 106.0(8)
F8' C17 F7' 105.7(8)
F9' C17 C18 115.7(6)
F7 C17 C18 117.9(5)
F8 C17 C18 113.3(6)
F8' C17 C18 111.2(6)
F9 C17 C18 105.7(6)
F7' C17 C18 103.9(6)
O5 C18 C19 128.0(3)
O5 C18 C17 114.0(3)
C19 C18 C17 118.0(3)
C20 C19 C18 121.5(3)
C20 C19 H19 119.2
C18 C19 H19 119.2
O6 C20 C19 128.0(3)
O6 C20 C21 113.6(3)
C19 C20 C21 118.4(3)
F10 C21 F12 111.0(8)
F11' C21 F10' 117.5(7)
F11' C21 F12' 107.9(7)
F10' C21 F12' 99.7(6)
F10 C21 F11 101.1(6)
F12 C21 F11 98.7(7)
F10 C21 C20 119.3(6)
F11' C21 C20 112.1(5)
F12 C21 C20 117.1(4)
F10' C21 C20 111.7(5)
F12' C21 C20 106.5(4)
F11 C21 C20 105.8(4)
F14 C22 F13 107.7(8)
F14 C22 F15 103.6(7)
F13 C22 F15 111.4(8)
F15' C22 F14' 106.9(7)
F15' C22 F13' 112.1(8)
F14' C22 F13' 102.2(7)
F14 C22 C23 111.3(5)
F13 C22 C23 109.3(7)
F15 C22 C23 113.3(5)
F15' C22 C23 111.9(5)
F14' C22 C23 113.4(5)
F13' C22 C23 110.0(6)
O7 C23 C24 128.0(2)
O7 C23 C22 114.1(2)
C24 C23 C22 117.9(2)
C23 C24 C25 121.8(2)
C23 C24 H24 119.1
C25 C24 H24 119.1
O8 C25 C24 127.8(2)
O8 C25 C26 113.6(2)
C24 C25 C26 118.6(2)
F17 C26 F16 106.9(3)
F17 C26 F18 106.2(3)
F16 C26 F18 106.4(3)
F17 C26 C25 111.8(2)
F16 C26 C25 113.6(3)
F18 C26 C25 111.5(2)

loop_
_geom_bond_atom_site_label_1
_geom_bond_atom_site_label_2
_geom_bond_distance
Dy1 O1 2.2995(17)
Dy1 O6 2.3102(17)
Dy1 O3 2.3104(17)
Dy1 O7 2.3307(17)
Dy1 O5 2.3537(19)
Dy1 O8 2.3601(17)
Dy1 O4 2.3687(18)
Dy1 N3 2.6189(19)
F1 C12 1.332(8)
F2 C12 1.269(7)
F3 C12 1.310(6)
F4 C16 1.332(9)
F5 C16 1.289(11)
F6 C16 1.305(10)
F7 C17 1.238(9)
F8 C17 1.292(9)
F9 C17 1.459(10)
F10 C21 1.196(8)
F11 C21 1.451(7)
F12 C21 1.259(8)
F13 C22 1.279(14)
F14 C22 1.265(9)
F15 C22 1.281(9)
F16 C26 1.322(3)
F17 C26 1.310(3)
F18 C26 1.323(3)
F1' C12 1.318(7)
F2' C12 1.286(6)
F3' C12 1.291(8)
F4' C16 1.338(11)
F5' C16 1.330(8)
F6' C16 1.384(12)
F7' C17 1.466(10)
F8' C17 1.309(10)
F9' C17 1.234(8)
F10' C21 1.339(8)
F11' C21 1.256(8)
F12' C21 1.404(7)
F13' C22 1.319(10)
F14' C22 1.285(10)
F15' C22 1.282(9)
O1 N1 1.301(2)
O2 N2 1.253(3)
O3 C13 1.250(3)
O4 C15 1.235(3)
O5 C18 1.246(3)
O6 C20 1.243(3)
O7 C23 1.245(3)
O8 C25 1.242(3)
N1 C1 1.318(3)
N1 C6 1.506(3)
N2 C1 1.365(3)
N2 C9 1.505(3)
N3 C2 1.339(3)
N3 C3 1.343(3)
N4 C2 1.321(3)
N4 C5 1.339(3)
C1 C2 1.471(3)
C3 C4 1.373(4)
C3 H2 0.9300
C4 C5 1.369(4)
C4 H3 0.9300
C5 H4 0.9300
C6 C8 1.511(4)
C6 C7 1.530(4)
C6 C9 1.539(4)
C7 H11A 0.9600
C7 H11B 0.9600
C7 H11C 0.9600
C8 H10A 0.9600
C8 H10B 0.9600
C8 H10C 0.9600
C9 C10 1.510(5)
C9 C11 1.546(5)
C10 H9A 0.9600
C10 H9B 0.9600
C10 H9C 0.9600
C11 H8A 0.9600
C11 H8B 0.9600
C11 H8C 0.9600
C12 C13 1.532(4)
C13 C14 1.357(4)
C14 C15 1.388(4)
C14 H14 0.9300
C15 C16 1.529(4)
C17 C18 1.532(5)
C18 C19 1.382(4)
C19 C20 1.375(4)
C19 H19 0.9300
C20 C21 1.530(5)
C22 C23 1.550(4)
C23 C24 1.377(3)
C24 C25 1.386(4)
C24 H24 0.9300
C25 C26 1.522(4)

loop_
_geom_hbond_atom_site_label_D
_geom_hbond_atom_site_label_H
_geom_hbond_atom_site_label_A
_geom_hbond_distance_DH
_geom_hbond_distance_HA
_geom_hbond_distance_DA
_geom_hbond_angle_DHA
_geom_hbond_site_symmetry_A
C3 H2 O2 0.93 2.52 3.093(3) 119.8 2_656
C4 H3 O2 0.93 2.58 3.106(4) 116.4 2_656
C7 H11B F6 0.96 2.62 3.467(9) 147.5 2_546

loop_
_geom_torsion_atom_site_label_1
_geom_torsion_atom_site_label_2
_geom_torsion_atom_site_label_3
_geom_torsion_atom_site_label_4
_geom_torsion
Dy1 O1 N1 C1 -49.4(3)
Dy1 O1 N1 C6 124.7(2)
O1 N1 C1 N2 178.1(2)
C6 N1 C1 N2 3.7(3)
O1 N1 C1 C2 -7.5(4)
C6 N1 C1 C2 178.1(2)
O2 N2 C1 N1 -169.9(3)
C9 N2 C1 N1 12.8(3)
O2 N2 C1 C2 15.6(4)
C9 N2 C1 C2 -161.6(2)
C5 N4 C2 N3 0.4(4)
C5 N4 C2 C1 177.6(2)
C3 N3 C2 N4 -0.5(4)
Dy1 N3 C2 N4 178.52(19)
C3 N3 C2 C1 -177.6(2)
Dy1 N3 C2 C1 1.4(3)
N1 C1 C2 N4 -148.2(3)
N2 C1 C2 N4 25.3(4)
N1 C1 C2 N3 29.3(4)
N2 C1 C2 N3 -157.2(2)
C2 N3 C3 C4 0.6(4)
Dy1 N3 C3 C4 -178.5(2)
N3 C3 C4 C5 -0.6(4)
C2 N4 C5 C4 -0.4(4)
C3 C4 C5 N4 0.5(5)
O1 N1 C6 C8 44.6(3)
C1 N1 C6 C8 -140.6(3)
O1 N1 C6 C7 -73.3(3)
C1 N1 C6 C7 101.5(3)
O1 N1 C6 C9 167.7(2)
C1 N1 C6 C9 -17.6(3)
O2 N2 C9 C10 37.1(4)
C1 N2 C9 C10 -145.5(3)
O2 N2 C9 C6 159.7(3)
C1 N2 C9 C6 -22.8(3)
O2 N2 C9 C11 -82.7(4)
C1 N2 C9 C11 94.7(3)
N1 C6 C9 N2 22.2(3)
C8 C6 C9 N2 140.5(3)
C7 C6 C9 N2 -90.8(3)
N1 C6 C9 C10 140.7(3)
C8 C6 C9 C10 -101.0(4)
C7 C6 C9 C10 27.7(4)
N1 C6 C9 C11 -89.0(3)
C8 C6 C9 C11 29.3(4)
C7 C6 C9 C11 158.0(3)
Dy1 O3 C13 C14 5.7(5)
Dy1 O3 C13 C12 -175.2(2)
F2 C12 C13 O3 98.2(6)
F2' C12 C13 O3 27.9(7)
F3' C12 C13 O3 -103.2(6)
F3 C12 C13 O3 -23.1(5)
F1' C12 C13 O3 141.4(5)
F1 C12 C13 O3 -141.8(6)
F2 C12 C13 C14 -82.6(7)
F2' C12 C13 C14 -152.9(6)
F3' C12 C13 C14 76.0(6)
F3 C12 C13 C14 156.0(4)
F1' C12 C13 C14 -39.4(6)
F1 C12 C13 C14 37.4(7)
O3 C13 C14 C15 -2.0(6)
C12 C13 C14 C15 179.0(3)
Dy1 O4 C15 C14 3.1(5)
Dy1 O4 C15 C16 -175.9(3)
C13 C14 C15 O4 -2.4(6)
C13 C14 C15 C16 176.5(4)
O4 C15 C16 F5 89.8(9)
C14 C15 C16 F5 -89.2(9)
O4 C15 C16 F6 -17.4(8)
C14 C15 C16 F6 163.5(6)
O4 C15 C16 F5' 175.5(6)
C14 C15 C16 F5' -3.6(8)
O4 C15 C16 F4 -137.1(6)
C14 C15 C16 F4 43.9(8)
O4 C15 C16 F4' -56.7(8)
C14 C15 C16 F4' 124.3(7)
O4 C15 C16 F6' 66.4(8)
C14 C15 C16 F6' -112.7(7)
Dy1 O5 C18 C19 10.5(6)
Dy1 O5 C18 C17 -169.9(4)
F9' C17 C18 O5 173.1(9)
F7 C17 C18 O5 -1.8(12)
F8 C17 C18 O5 -131.7(8)
F8' C17 C18 O5 42.1(9)
F9 C17 C18 O5 115.3(7)
F7' C17 C18 O5 -71.2(8)
F9' C17 C18 C19 -7.3(12)
F7 C17 C18 C19 177.9(9)
F8 C17 C18 C19 47.9(10)
F8' C17 C18 C19 -138.3(7)
F9 C17 C18 C19 -65.1(8)
F7' C17 C18 C19 108.4(8)
O5 C18 C19 C20 3.2(6)
C17 C18 C19 C20 -176.3(4)
Dy1 O6 C20 C19 -16.6(5)
Dy1 O6 C20 C21 162.8(3)
C18 C19 C20 O6 -0.4(6)
C18 C19 C20 C21 -179.8(4)
O6 C20 C21 F10 -132.8(8)
C19 C20 C21 F10 46.6(9)
O6 C20 C21 F11' 53.4(8)
C19 C20 C21 F11' -127.2(7)
O6 C20 C21 F12 5.6(10)
C19 C20 C21 F12 -175.0(8)
O6 C20 C21 F10' -172.3(6)
C19 C20 C21 F10' 7.2(7)
O6 C20 C21 F12' -64.5(6)
C19 C20 C21 F12' 115.0(5)
O6 C20 C21 F11 114.3(5)
C19 C20 C21 F11 -66.2(6)
Dy1 O7 C23 C24 11.3(4)
Dy1 O7 C23 C22 -169.2(2)
F14 C22 C23 O7 -62.5(7)
F13 C22 C23 O7 56.4(8)
F15 C22 C23 O7 -178.7(7)
F15' C22 C23 O7 -90.9(7)
F14' C22 C23 O7 30.2(7)
F13' C22 C23 O7 143.9(6)
F14 C22 C23 C24 117.1(7)
F13 C22 C23 C24 -124.0(8)
F15 C22 C23 C24 0.9(7)
F15' C22 C23 C24 88.7(7)
F14' C22 C23 C24 -150.2(6)
F13' C22 C23 C24 -36.5(7)
O7 C23 C24 C25 -1.0(4)
C22 C23 C24 C25 179.4(3)
Dy1 O8 C25 C24 -3.3(4)
Dy1 O8 C25 C26 176.19(17)
C23 C24 C25 O8 -3.0(4)
C23 C24 C25 C26 177.6(2)
O8 C25 C26 F17 59.1(3)
C24 C25 C26 F17 -121.4(3)
O8 C25 C26 F16 -179.8(3)
C24 C25 C26 F16 -0.3(4)
O8 C25 C26 F18 -59.6(3)
C24 C25 C26 F18 119.9(3)
